data_2212674
loop_
_publ_author_name
'Wen-Dong Song'
'Xian-Xia Guo'
'Rong-Fa, Guo'

_publ_section_title
<i>catena</i>-Poly[[(2,2'-bipyridine-\k^2^<i>N</i>,<i>N</i>')manganese(II)]-\m-3,5-dinitro-2-oxidobenzoato-\k^4^<i>O</i>,<i>O</i>':<i>O</i>',<i>O</i>^2^]
_journal_coeditor_code RZ2117
_journal_issue 3
_journal_name_full 'Acta Crystallographica Section E'
_journal_page_first m737
_journal_page_last m739
_journal_paper_doi 10.1107/S1600536807005739
_journal_volume 63
_journal_year 2007
_chemical_formula_iupac '[Mn (C7 H2 N2 O7) (C10 H8 N2)]'
_chemical_formula_moiety 'C17 H10 Mn N4 O7'
_chemical_formula_sum 'C17 H10 Mn N4 O7'
_chemical_formula_weight 437.23
_chemical_name_systematic
;
catena-Poly[[2,2'-bipyridine-\k^2^N,N')manganese(II)]-\m-3,5-
dinitro-2-oxidobenzoato-\k^4^O,O':O',O^2^]
;
_space_group_IT_number 14
_symmetry_cell_setting monoclinic
_symmetry_space_group_name_Hall '-P 2ybc'
_symmetry_space_group_name_H-M 'P 1 21/c 1'
_atom_sites_solution_hydrogens geom
_atom_sites_solution_primary direct
_atom_sites_solution_secondary difmap
_audit_creation_method SHELXL-97
_cell_angle_alpha 90.00
_cell_angle_beta 102.616(3)
_cell_angle_gamma 90.00
_cell_formula_units_Z 4
_cell_length_a 8.8952(4)
_cell_length_b 23.8304(12)
_cell_length_c 8.5796(4)
_cell_measurement_reflns_used 3252
_cell_measurement_temperature 293(2)
_cell_measurement_theta_max 26.01
_cell_measurement_theta_min 2.35
_cell_volume 1774.76(15)
_computing_cell_refinement 'SAINT (Bruker, 1999)'
_computing_data_collection 'SMART (Bruker, 1998)'
_computing_data_reduction SAINT
_computing_molecular_graphics 'SHELXTL (Bruker, 1998)'
_computing_publication_material SHELXTL
_computing_structure_refinement 'SHELXL97 (Sheldrick, 1997)'
_computing_structure_solution 'SHELXS97 (Sheldrick, 1997)'
_diffrn_ambient_temperature 293(2)
_diffrn_measured_fraction_theta_full 0.993
_diffrn_measured_fraction_theta_max 0.993
_diffrn_measurement_device_type 'Bruker APEX-II area-detector'
_diffrn_measurement_method '\f and \w'
_diffrn_radiation_monochromator graphite
_diffrn_radiation_source 'fine-focus sealed tube'
_diffrn_radiation_type MoK\a
_diffrn_radiation_wavelength 0.71073
_diffrn_reflns_av_R_equivalents 0.0277
_diffrn_reflns_av_sigmaI/netI 0.0353
_diffrn_reflns_limit_h_max 11
_diffrn_reflns_limit_h_min -11
_diffrn_reflns_limit_k_max 27
_diffrn_reflns_limit_k_min -30
_diffrn_reflns_limit_l_max 10
_diffrn_reflns_limit_l_min -10
_diffrn_reflns_number 11040
_diffrn_reflns_theta_full 27.50
_diffrn_reflns_theta_max 27.50
_diffrn_reflns_theta_min 1.71
_diffrn_standards_interval_count 0
_diffrn_standards_interval_time 0
_diffrn_standards_number 0
_exptl_absorpt_coefficient_mu 0.795
_exptl_absorpt_correction_T_max 0.9247
_exptl_absorpt_correction_T_min 0.8260
_exptl_absorpt_correction_type multi-scan
_exptl_absorpt_process_details '(SADABS; Sheldrick, 1996)'
_exptl_crystal_colour yellow
_exptl_crystal_density_diffrn 1.636
_exptl_crystal_density_method 'not measured'
_exptl_crystal_description block
_exptl_crystal_F_000 884
_exptl_crystal_size_max 0.25
_exptl_crystal_size_mid 0.11
_exptl_crystal_size_min 0.10
_refine_diff_density_max 0.382
_refine_diff_density_min -0.285
_refine_ls_extinction_method none
_refine_ls_goodness_of_fit_ref 1.020
_refine_ls_hydrogen_treatment constr
_refine_ls_matrix_type full
_refine_ls_number_parameters 262
_refine_ls_number_reflns 4050
_refine_ls_number_restraints 0
_refine_ls_restrained_S_all 1.020
_refine_ls_R_factor_all 0.0536
_refine_ls_R_factor_gt 0.0362
_refine_ls_shift/su_max 0.002
_refine_ls_shift/su_mean 0.000
_refine_ls_structure_factor_coef Fsqd
_refine_ls_weighting_details 'calc w=1/[\s^2^(Fo^2^)+(0.0467P)^2^+0.4483P] where P=(Fo^2^+2Fc^2^)/3'
_refine_ls_weighting_scheme calc
_refine_ls_wR_factor_gt 0.0879
_refine_ls_wR_factor_ref 0.0969
_reflns_number_gt 3077
_reflns_number_total 4050
_reflns_threshold_expression I>2\s(I)
_cod_data_source_file rz2117.cif
_cod_data_source_block I
_cod_original_sg_symbol_H-M 'P 21/c'
_cod_database_code 2212674
_cod_database_fobs_code 2212674

loop_
_symmetry_equiv_pos_as_xyz
'x, y, z'
'-x, y+1/2, -z+1/2'
'-x, -y, -z'
'x, -y-1/2, z-1/2'

loop_
_atom_site_type_symbol
_atom_site_label
_atom_site_fract_x
_atom_site_fract_y
_atom_site_fract_z
_atom_site_U_iso_or_equiv
_atom_site_adp_type
_atom_site_calc_flag
_atom_site_refinement_flags
_atom_site_occupancy
C C1 0.3483(3) 0.86853(10) 0.5062(3) 0.0477(6) Uani d . 1
H H1 0.4414 0.8681 0.4736 0.057 Uiso calc R 1
C C2 0.2761(3) 0.91916(11) 0.5123(3) 0.0565(7) Uani d . 1
H H2 0.3185 0.9522 0.4835 0.068 Uiso calc R 1
C C3 0.1402(4) 0.91965(11) 0.5618(4) 0.0668(8) Uani d . 1
H H3 0.0890 0.9533 0.5679 0.080 Uiso calc R 1
C C4 0.0794(3) 0.87006(11) 0.6027(4) 0.0605(7) Uani d . 1
H H4 -0.0129 0.8700 0.6369 0.073 Uiso calc R 1
C C5 0.1570(2) 0.82012(9) 0.5925(3) 0.0396(5) Uani d . 1
C C6 0.0996(2) 0.76430(9) 0.6301(3) 0.0371(5) Uani d . 1
C C7 -0.0394(3) 0.75674(10) 0.6743(3) 0.0502(6) Uani d . 1
H H7 -0.1012 0.7875 0.6837 0.060 Uiso calc R 1
C C8 -0.0860(3) 0.70334(12) 0.7045(3) 0.0551(7) Uani d . 1
H H8 -0.1780 0.6978 0.7371 0.066 Uiso calc R 1
C C9 0.0053(3) 0.65845(10) 0.6857(3) 0.0516(6) Uani d . 1
H H9 -0.0254 0.6220 0.7016 0.062 Uiso calc R 1
C C10 0.1430(3) 0.66855(9) 0.6429(3) 0.0445(5) Uani d . 1
H H10 0.2055 0.6382 0.6317 0.053 Uiso calc R 1
C C11 0.5742(2) 0.80783(8) 0.8242(2) 0.0314(4) Uani d . 1
C C12 0.6245(2) 0.86008(8) 0.9156(2) 0.0304(4) Uani d . 1
C C13 0.7058(2) 0.89917(8) 0.8450(3) 0.0353(5) Uani d . 1
H H13 0.7285 0.8911 0.7466 0.042 Uiso calc R 1
C C14 0.7531(2) 0.94941(9) 0.9185(3) 0.0386(5) Uani d . 1
C C15 0.7215(3) 0.96332(9) 1.0642(3) 0.0415(5) Uani d . 1
H H15 0.7523 0.9975 1.1129 0.050 Uiso calc R 1
C C16 0.6436(2) 0.92505(9) 1.1337(3) 0.0372(5) Uani d . 1
C C17 0.5892(2) 0.87204(8) 1.0668(2) 0.0315(4) Uani d . 1
Mn Mn1 0.42953(3) 0.740159(13) 0.59338(4) 0.03214(11) Uani d . 1
N N1 0.2909(2) 0.81972(7) 0.5451(2) 0.0389(4) Uani d . 1
N N2 0.19122(19) 0.72035(7) 0.6167(2) 0.0371(4) Uani d . 1
N N3 0.8387(2) 0.98902(8) 0.8418(3) 0.0485(5) Uani d . 1
N N4 0.6149(3) 0.93789(10) 1.2909(3) 0.0558(6) Uani d . 1
O O1 0.61876(16) 0.79834(6) 0.69801(17) 0.0377(3) Uani d . 1
O O2 0.47931(17) 0.77408(6) 0.86784(17) 0.0379(3) Uani d . 1
O O3 0.51650(17) 0.83986(6) 1.14472(18) 0.0396(4) Uani d . 1
O O4 0.5144(4) 0.96911(12) 1.3019(3) 0.1187(11) Uani d . 1
O O5 0.6918(3) 0.91460(15) 1.4041(3) 0.1157(10) Uani d . 1
O O6 0.8664(2) 1.03553(7) 0.9027(3) 0.0663(5) Uani d . 1
O O7 0.8809(2) 0.97428(8) 0.7217(2) 0.0658(5) Uani d . 1

loop_
_atom_site_aniso_label
_atom_site_aniso_U_11
_atom_site_aniso_U_22
_atom_site_aniso_U_33
_atom_site_aniso_U_12
_atom_site_aniso_U_13
_atom_site_aniso_U_23
C1 0.0477(13) 0.0448(14) 0.0516(15) 0.0029(11) 0.0129(11) 0.0115(11)
C2 0.0715(18) 0.0370(13) 0.0629(17) 0.0039(12) 0.0192(14) 0.0108(12)
C3 0.084(2) 0.0371(14) 0.086(2) 0.0195(13) 0.0338(18) 0.0086(14)
C4 0.0609(16) 0.0452(15) 0.084(2) 0.0148(12) 0.0340(15) 0.0058(14)
C5 0.0386(11) 0.0370(12) 0.0434(13) 0.0077(9) 0.0096(10) 0.0036(10)
C6 0.0313(11) 0.0377(12) 0.0416(12) 0.0032(9) 0.0063(9) -0.0028(9)
C7 0.0358(12) 0.0473(14) 0.0695(18) 0.0049(10) 0.0161(12) -0.0062(12)
C8 0.0351(12) 0.0616(17) 0.0714(18) -0.0106(11) 0.0176(12) -0.0105(14)
C9 0.0427(13) 0.0439(14) 0.0667(17) -0.0117(11) 0.0087(12) -0.0042(12)
C10 0.0392(12) 0.0344(12) 0.0580(15) -0.0039(9) 0.0063(11) -0.0055(11)
C11 0.0303(10) 0.0296(10) 0.0338(11) 0.0026(8) 0.0055(8) 0.0032(8)
C12 0.0294(9) 0.0261(10) 0.0351(11) -0.0008(8) 0.0060(8) -0.0002(8)
C13 0.0373(11) 0.0325(11) 0.0364(12) -0.0006(9) 0.0091(9) 0.0023(9)
C14 0.0399(12) 0.0290(11) 0.0478(13) -0.0048(9) 0.0116(10) 0.0064(10)
C15 0.0451(13) 0.0281(11) 0.0521(14) -0.0071(9) 0.0122(11) -0.0062(10)
C16 0.0398(12) 0.0343(11) 0.0389(12) -0.0046(9) 0.0115(10) -0.0057(9)
C17 0.0302(10) 0.0275(10) 0.0370(11) -0.0010(8) 0.0076(9) 0.0011(9)
Mn1 0.03116(18) 0.02885(18) 0.03706(19) 0.00311(12) 0.00890(13) -0.00364(13)
N1 0.0385(10) 0.0361(10) 0.0427(11) 0.0050(8) 0.0097(8) 0.0064(8)
N2 0.0311(9) 0.0340(9) 0.0454(11) 0.0018(7) 0.0067(8) -0.0020(8)
N3 0.0512(12) 0.0353(11) 0.0602(14) -0.0083(9) 0.0148(10) 0.0077(10)
N4 0.0668(15) 0.0529(13) 0.0531(14) -0.0230(11) 0.0250(12) -0.0190(11)
O1 0.0386(8) 0.0380(8) 0.0388(8) -0.0024(6) 0.0133(7) -0.0067(7)
O2 0.0461(9) 0.0334(8) 0.0349(8) -0.0109(7) 0.0105(7) -0.0018(6)
O3 0.0464(9) 0.0346(8) 0.0417(9) -0.0103(6) 0.0176(7) -0.0034(7)
O4 0.161(3) 0.112(2) 0.109(2) 0.0439(19) 0.086(2) -0.0076(17)
O5 0.103(2) 0.199(3) 0.0429(13) -0.001(2) 0.0096(13) -0.0113(17)
O6 0.0824(13) 0.0351(10) 0.0850(14) -0.0210(9) 0.0262(11) 0.0025(9)
O7 0.0847(14) 0.0562(12) 0.0681(13) -0.0151(10) 0.0418(12) 0.0057(10)

loop_
_atom_type_symbol
_atom_type_description
_atom_type_scat_dispersion_real
_atom_type_scat_dispersion_imag
_atom_type_scat_source
C C 0.0033 0.0016 'International Tables Vol C Tables 4.2.6.8 and 6.1.1.4'
H H 0.0000 0.0000 'International Tables Vol C Tables 4.2.6.8 and 6.1.1.4'
N N 0.0061 0.0033 'International Tables Vol C Tables 4.2.6.8 and 6.1.1.4'
O O 0.0106 0.0060 'International Tables Vol C Tables 4.2.6.8 and 6.1.1.4'
Mn Mn 0.3368 0.7283 'International Tables Vol C Tables 4.2.6.8 and 6.1.1.4'

loop_
_geom_angle_atom_site_label_1
_geom_angle_atom_site_label_2
_geom_angle_atom_site_label_3
_geom_angle_site_symmetry_1
_geom_angle_site_symmetry_3
_geom_angle
_geom_angle_publ_flag
N1 C1 C2 . . 123.1(2) ?
N1 C1 H1 . . 118.5 ?
C2 C1 H1 . . 118.5 ?
C3 C2 C1 . . 118.2(2) ?
C3 C2 H2 . . 120.9 ?
C1 C2 H2 . . 120.9 ?
C2 C3 C4 . . 119.7(2) ?
C2 C3 H3 . . 120.2 ?
C4 C3 H3 . . 120.2 ?
C3 C4 C5 . . 119.4(2) ?
C3 C4 H4 . . 120.3 ?
C5 C4 H4 . . 120.3 ?
N1 C5 C4 . . 120.8(2) ?
N1 C5 C6 . . 115.46(18) ?
C4 C5 C6 . . 123.7(2) ?
N2 C6 C7 . . 121.1(2) ?
N2 C6 C5 . . 115.78(19) ?
C7 C6 C5 . . 123.15(19) ?
C8 C7 C6 . . 119.7(2) ?
C8 C7 H7 . . 120.2 ?
C6 C7 H7 . . 120.2 ?
C9 C8 C7 . . 119.1(2) ?
C9 C8 H8 . . 120.5 ?
C7 C8 H8 . . 120.5 ?
C8 C9 C10 . . 118.6(2) ?
C8 C9 H9 . . 120.7 ?
C10 C9 H9 . . 120.7 ?
N2 C10 C9 . . 122.8(2) ?
N2 C10 H10 . . 118.6 ?
C9 C10 H10 . . 118.6 ?
O1 C11 O2 . . 119.56(18) ?
O1 C11 C12 . . 119.42(18) ?
O2 C11 C12 . . 120.90(18) ?
C13 C12 C17 . . 119.88(18) ?
C13 C12 C11 . . 117.03(18) ?
C17 C12 C11 . . 123.06(17) ?
C14 C13 C12 . . 121.1(2) ?
C14 C13 H13 . . 119.4 ?
C12 C13 H13 . . 119.4 ?
C13 C14 C15 . . 121.50(19) ?
C13 C14 N3 . . 119.6(2) ?
C15 C14 N3 . . 118.9(2) ?
C16 C15 C14 . . 117.4(2) ?
C16 C15 H15 . . 121.3 ?
C14 C15 H15 . . 121.3 ?
C15 C16 C17 . . 125.3(2) ?
C15 C16 N4 . . 118.27(19) ?
C17 C16 N4 . . 116.41(18) ?
O3 C17 C16 . . 119.03(18) ?
O3 C17 C12 . . 126.18(18) ?
C16 C17 C12 . . 114.79(17) ?
O3 Mn1 O2 4_575 4_575 84.44(6) y
O3 Mn1 O1 4_575 . 105.97(6) y
O2 Mn1 O1 4_575 . 100.35(6) y
O3 Mn1 N2 4_575 . 96.01(6) y
O2 Mn1 N2 4_575 . 116.41(7) y
O1 Mn1 N2 . . 138.76(6) y
O3 Mn1 N1 4_575 . 168.59(6) y
O2 Mn1 N1 4_575 . 100.56(6) y
O1 Mn1 N1 . . 83.37(6) y
N2 Mn1 N1 . . 72.58(6) y
O3 Mn1 O2 4_575 . 96.86(6) y
O2 Mn1 O2 4_575 . 155.72(7) y
O1 Mn1 O2 . . 55.87(5) y
N2 Mn1 O2 . . 87.65(6) y
N1 Mn1 O2 . . 82.83(6) y
C5 N1 C1 . . 118.75(19) ?
C5 N1 Mn1 . . 115.95(14) ?
C1 N1 Mn1 . . 123.61(15) ?
C10 N2 C6 . . 118.66(19) ?
C10 N2 Mn1 . . 123.80(14) ?
C6 N2 Mn1 . . 116.68(14) ?
O7 N3 O6 . . 123.2(2) ?
O7 N3 C14 . . 118.79(19) ?
O6 N3 C14 . . 118.0(2) ?
O4 N4 O5 . . 122.4(3) ?
O4 N4 C16 . . 119.6(3) ?
O5 N4 C16 . . 118.0(2) ?
C11 O1 Mn1 . . 96.15(12) ?
C11 O2 Mn1 . 4_576 130.93(13) ?
C11 O2 Mn1 . . 85.29(11) ?
Mn1 O2 Mn1 4_576 . 143.57(7) ?
C17 O3 Mn1 . 4_576 130.42(13) ?

loop_
_geom_bond_atom_site_label_1
_geom_bond_atom_site_label_2
_geom_bond_site_symmetry_2
_geom_bond_distance
_geom_bond_publ_flag
C1 N1 . 1.341(3) ?
C1 C2 . 1.373(3) ?
C1 H1 . 0.9300 ?
C2 C3 . 1.366(4) ?
C2 H2 . 0.9300 ?
C3 C4 . 1.377(4) ?
C3 H3 . 0.9300 ?
C4 C5 . 1.388(3) ?
C4 H4 . 0.9300 ?
C5 N1 . 1.340(3) ?
C5 C6 . 1.485(3) ?
C6 N2 . 1.347(3) ?
C6 C7 . 1.382(3) ?
C7 C8 . 1.380(3) ?
C7 H7 . 0.9300 ?
C8 C9 . 1.374(4) ?
C8 H8 . 0.9300 ?
C9 C10 . 1.375(3) ?
C9 H9 . 0.9300 ?
C10 N2 . 1.342(3) ?
C10 H10 . 0.9300 ?
C11 O1 . 1.252(2) ?
C11 O2 . 1.279(2) ?
C11 C12 . 1.487(3) ?
C12 C13 . 1.396(3) ?
C12 C17 . 1.428(3) ?
C13 C14 . 1.375(3) ?
C13 H13 . 0.9300 ?
C14 C15 . 1.380(3) ?
C14 N3 . 1.457(3) ?
C15 C16 . 1.359(3) ?
C15 H15 . 0.9300 ?
C16 C17 . 1.427(3) ?
C16 N4 . 1.459(3) ?
C17 O3 . 1.282(2) ?
Mn1 O3 4_575 2.0687(14) y
Mn1 O2 4_575 2.1047(14) y
Mn1 O1 . 2.2140(15) y
Mn1 N2 . 2.2230(17) y
Mn1 N1 . 2.2501(18) y
Mn1 O2 . 2.4370(14) y
N3 O7 . 1.223(3) ?
N3 O6 . 1.227(3) ?
N4 O4 . 1.183(3) ?
N4 O5 . 1.195(3) ?
O2 Mn1 4_576 2.1047(14) ?
O3 Mn1 4_576 2.0687(14) ?

loop_
_geom_hbond_atom_site_label_D
_geom_hbond_atom_site_label_H
_geom_hbond_atom_site_label_A
_geom_hbond_site_symmetry_A
_geom_hbond_distance_DH
_geom_hbond_distance_HA
_geom_hbond_distance_DA
_geom_hbond_angle_DHA
C13 H13 O1 . 0.93 2.42 2.745(3) 100.7
C3 H3 O7 1_455 0.93 2.55 3.206(3) 128.2
C7 H7 O1 1_455 0.93 2.53 3.247(3) 133.7
C10 H10 O6 2_646 0.93 2.53 3.193(3) 128.5
